data_7239117
loop_
_publ_author_name
'Bandyopadhyay, Debasish'
'Rhodes, Elvira'
'Banik, Bimal K.'

_publ_section_title
;
 A green, chemoselective, and practical approach toward N-(2-azetidinonyl)
 2,5-disubstituted pyrroles
;
_journal_issue 37
_journal_name_full 'RSC Advances'
_journal_page_first 16756
_journal_paper_doi 10.1039/c3ra42266f
_journal_volume 3
_journal_year 2013
_chemical_formula_moiety 'C31 H24 N2 O S, C3 H6 O'
_chemical_formula_sum 'C34 H30 N2 O2 S'
_chemical_formula_weight 529.65
_chemical_name_systematic
;
(+/-)<i>N</i>-(chrysen-6-yl)-3-(2,5-dimethyl-1<i>H</i>-pyrrol-1-yl)-4-
(thiophene-2-yl)azetidin-2-one acetone solvate
;
_space_group_IT_number 14
_space_group_name_Hall '-P 2yn'
_space_group_name_H-M_alt 'P 1 21/n 1'
_symmetry_cell_setting monoclinic
_symmetry_space_group_name_Hall '-P 2yn'
_symmetry_space_group_name_H-M 'P 1 21/n 1'
_atom_sites_solution_hydrogens geom
_atom_sites_solution_primary direct
_atom_sites_solution_secondary difmap
_audit_creation_method SHELXL-97
_cell_angle_alpha 90.00
_cell_angle_beta 111.535(8)
_cell_angle_gamma 90.00
_cell_formula_units_Z 4
_cell_length_a 15.6995(12)
_cell_length_b 10.4795(9)
_cell_length_c 17.7531(16)
_cell_measurement_reflns_used 13267
_cell_measurement_temperature 98(2)
_cell_measurement_theta_max 27.6
_cell_measurement_theta_min 3.0
_cell_volume 2716.9(4)
_computing_cell_refinement
;
CrystalClear-SM Expert 2.0 r5 (Rigaku, 2010)
;
_computing_data_collection
;
CrystalClear-SM Expert 2.0 r5 (Rigaku, 2010)
;
_computing_data_reduction
;
CrystalClear-SM Expert 2.0 r5 (Rigaku, 2010)
;
_diffrn_ambient_temperature 98(2)
_diffrn_detector_area_resol_mean 28.5714
_diffrn_measured_fraction_theta_full 0.998
_diffrn_measured_fraction_theta_max 0.998
_diffrn_measurement_device_type
;
Saturn724 (2x2 bin mode)
;
_diffrn_measurement_method \w
_diffrn_radiation_monochromator graphite
_diffrn_radiation_source 'sealed tube'
_diffrn_radiation_type MoK\a
_diffrn_radiation_wavelength 0.71073
_diffrn_reflns_av_R_equivalents 0.0418
_diffrn_reflns_av_sigmaI/netI 0.0466
_diffrn_reflns_limit_h_max 18
_diffrn_reflns_limit_h_min -15
_diffrn_reflns_limit_k_max 12
_diffrn_reflns_limit_k_min -12
_diffrn_reflns_limit_l_max 21
_diffrn_reflns_limit_l_min -21
_diffrn_reflns_number 16810
_diffrn_reflns_reduction_process 'Lp corrections applied'
_diffrn_reflns_theta_full 25.05
_diffrn_reflns_theta_max 25.05
_diffrn_reflns_theta_min 3.05
_diffrn_standards_decay_% <1
_diffrn_standards_interval_count 0
_diffrn_standards_number 0
_exptl_absorpt_coefficient_mu 0.154
_exptl_absorpt_correction_T_max 1.000
_exptl_absorpt_correction_T_min 0.509
_exptl_absorpt_correction_type multi-scan
_exptl_absorpt_process_details 'ABSCOR (Higashi, 1995)'
_exptl_crystal_colour colourless
_exptl_crystal_density_diffrn 1.295
_exptl_crystal_density_method 'not measured'
_exptl_crystal_description chunk
_exptl_crystal_F_000 1116
_exptl_crystal_size_max 0.22
_exptl_crystal_size_mid 0.20
_exptl_crystal_size_min 0.12
_refine_diff_density_max 0.378
_refine_diff_density_min -0.277
_refine_diff_density_rms 0.042
_refine_ls_extinction_method none
_refine_ls_goodness_of_fit_ref 0.991
_refine_ls_hydrogen_treatment constr
_refine_ls_matrix_type full
_refine_ls_number_parameters 370
_refine_ls_number_reflns 4817
_refine_ls_number_restraints 0
_refine_ls_restrained_S_all 0.991
_refine_ls_R_factor_all 0.0580
_refine_ls_R_factor_gt 0.0436
_refine_ls_shift/su_max 0.001
_refine_ls_shift/su_mean 0.000
_refine_ls_structure_factor_coef Fsqd
_refine_ls_weighting_details 'calc w=1/[\s^2^(Fo^2^)+(0.0300P)^2^+2.0000P] where P=(Fo^2^+2Fc^2^)/3'
_refine_ls_weighting_scheme calc
_refine_ls_wR_factor_gt 0.0968
_refine_ls_wR_factor_ref 0.1044
_reflns_number_gt 3812
_reflns_number_total 4817
_reflns_threshold_expression >2sigma(I)
_cod_data_source_file c3ra42266f.txt
_cod_data_source_block cdptao
_cod_original_sg_symbol_H-M P2(1)/n
_cod_database_code 7239117

loop_
_symmetry_equiv_pos_as_xyz
'x, y, z'
'-x+1/2, y+1/2, -z+1/2'
'-x, -y, -z'
'x-1/2, -y-1/2, z-1/2'

loop_
_atom_site_label
_atom_site_type_symbol
_atom_site_fract_x
_atom_site_fract_y
_atom_site_fract_z
_atom_site_U_iso_or_equiv
_atom_site_adp_type
_atom_site_occupancy
_atom_site_symmetry_multiplicity
_atom_site_calc_flag
_atom_site_refinement_flags
_atom_site_disorder_assembly
_atom_site_disorder_group
N1 N 0.66130(9) 0.83690(14) -0.05266(8) 0.0228(3) Uani 1 1 d . . .
O1 O 0.52927(8) 0.74658(12) -0.14946(7) 0.0287(3) Uani 1 1 d . . .
N2 N 0.62748(9) 0.55472(13) 0.00842(9) 0.0230(3) Uani 1 1 d . . .
C1 C 0.58863(12) 0.75530(16) -0.08332(11) 0.0232(4) Uani 1 1 d . . .
C4 C 0.70484(12) 0.92207(17) -0.08991(10) 0.0260(4) Uani 1 1 d . . .
C5 C 0.79292(13) 0.89851(18) -0.08121(11) 0.0292(4) Uani 1 1 d . . .
H5A H 0.8228 0.8281 -0.0512 0.035 Uiso 1 1 calc R . .
C20 C 0.56601(14) 1.05828(18) -0.13908(11) 0.0339(5) Uani 1 1 d . . .
H20A H 0.5366 1.0042 -0.1149 0.041 Uiso 1 1 calc R . .
C2 C 0.61237(11) 0.68948(16) -0.00040(10) 0.0226(4) Uani 1 1 d . . .
H2A H 0.5686 0.7154 0.0244 0.027 Uiso 1 1 calc R . .
C21 C 0.65570(13) 1.03038(18) -0.13338(11) 0.0302(4) Uani 1 1 d . . .
C29 C 0.66879(12) 0.47769(17) -0.03220(11) 0.0269(4) Uani 1 1 d . . .
C27 C 0.63553(13) 0.36138(18) 0.06000(11) 0.0304(4) Uani 1 1 d . . .
H27A H 0.6304 0.2923 0.0910 0.036 Uiso 1 1 calc R . .
C6 C 0.84055(14) 0.9791(2) -0.11703(11) 0.0345(5) Uani 1 1 d . . .
C15 C 0.79457(16) 1.0843(2) -0.16237(12) 0.0406(5) Uani 1 1 d . . .
C26 C 0.60815(12) 0.48291(17) 0.06593(10) 0.0249(4) Uani 1 1 d . . .
C16 C 0.70124(15) 1.11158(19) -0.17054(11) 0.0375(5) Uani 1 1 d . . .
C19 C 0.52140(16) 1.16435(19) -0.17991(13) 0.0444(6) Uani 1 1 d . . .
H19A H 0.4625 1.1831 -0.1826 0.053 Uiso 1 1 calc R . .
C8 C 0.98497(14) 0.8481(2) -0.06183(14) 0.0458(6) Uani 1 1 d . . .
H8A H 0.9578 0.7947 -0.0353 0.055 Uiso 1 1 calc R . .
C28 C 0.67311(13) 0.35791(18) -0.00136(12) 0.0304(4) Uani 1 1 d . . .
H28A H 0.6967 0.2862 -0.0177 0.036 Uiso 1 1 calc R . .
C3 C 0.69769(11) 0.77955(16) 0.02874(10) 0.0228(4) Uani 1 1 d . C .
H3A H 0.7552 0.7335 0.0391 0.027 Uiso 1 1 calc R . .
C22 C 0.70230(12) 0.86741(17) 0.09573(11) 0.0232(4) Uani 1 1 d . . .
C24 C 0.72397(13) 0.9516(2) 0.22693(12) 0.0363(5) Uani 1 1 d . . .
H24A H 0.7434 0.9567 0.2830 0.044 Uiso 1 1 calc R A 1
C23 C 0.67006(15) 1.0341(2) 0.17246(12) 0.0383(5) Uani 1 1 d . C .
H23A H 0.6521 1.1097 0.1898 0.046 Uiso 1 1 calc R B 1
C7 C 0.93488(15) 0.9512(2) -0.10740(13) 0.0433(6) Uani 1 1 d . . .
C18 C 0.56512(19) 1.2440(2) -0.21741(13) 0.0540(7) Uani 1 1 d . . .
H18A H 0.5347 1.3154 -0.2457 0.065 Uiso 1 1 calc R . .
C14 C 0.8432(2) 1.1630(2) -0.19961(13) 0.0565(7) Uani 1 1 d . . .
H14A H 0.8140 1.2334 -0.2301 0.068 Uiso 1 1 calc R . .
C17 C 0.65191(19) 1.2185(2) -0.21316(13) 0.0507(6) Uani 1 1 d . . .
H17A H 0.6794 1.2728 -0.2390 0.061 Uiso 1 1 calc R . .
C12 C 0.97895(18) 1.0307(3) -0.14564(15) 0.0557(7) Uani 1 1 d . . .
C13 C 0.9309(2) 1.1362(3) -0.19095(15) 0.0667(9) Uani 1 1 d . . .
H13A H 0.9603 1.1891 -0.2157 0.080 Uiso 1 1 calc R . .
C9 C 1.07352(16) 0.8248(3) -0.05578(16) 0.0620(8) Uani 1 1 d . . .
H9A H 1.1053 0.7561 -0.0251 0.074 Uiso 1 1 calc R . .
C11 C 1.0700(2) 1.0034(4) -0.13849(19) 0.0758(11) Uani 1 1 d . . .
H11A H 1.0987 1.0558 -0.1643 0.091 Uiso 1 1 calc R . .
C10 C 1.1161(2) 0.9022(4) -0.0947(2) 0.0799(11) Uani 1 1 d . . .
H10A H 1.1757 0.8849 -0.0908 0.096 Uiso 1 1 calc R . .
O4 O 0.90611(10) 0.64130(16) 0.04008(9) 0.0488(4) Uani 1 1 d . . .
C30 C 0.56813(12) 0.53958(18) 0.12267(11) 0.0286(4) Uani 1 1 d . . .
H30A H 0.5602 0.4740 0.1573 0.043 Uiso 1 1 calc R . .
H30B H 0.5099 0.5772 0.0922 0.043 Uiso 1 1 calc R . .
H30C H 0.6086 0.6040 0.1550 0.043 Uiso 1 1 calc R . .
C31 C 0.69800(13) 0.52443(19) -0.09810(12) 0.0327(4) Uani 1 1 d . . .
H31A H 0.7247 0.4554 -0.1173 0.049 Uiso 1 1 calc R . .
H31B H 0.7423 0.5913 -0.0777 0.049 Uiso 1 1 calc R . .
H31C H 0.6458 0.5567 -0.1418 0.049 Uiso 1 1 calc R . .
C32 C 0.94473(14) 0.5693(2) 0.09535(13) 0.0395(5) Uani 1 1 d . . .
C33 C 1.04268(15) 0.5311(2) 0.11549(15) 0.0525(6) Uani 1 1 d . . .
H33A H 1.0661 0.5722 0.0787 0.079 Uiso 1 1 calc R . .
H33B H 1.0464 0.4403 0.1107 0.079 Uiso 1 1 calc R . .
H33C H 1.0783 0.5566 0.1700 0.079 Uiso 1 1 calc R . .
C34 C 0.89673(18) 0.5156(3) 0.14546(16) 0.0641(8) Uani 1 1 d . . .
H34A H 0.8350 0.5471 0.1266 0.096 Uiso 1 1 calc R . .
H34B H 0.9279 0.5406 0.2009 0.096 Uiso 1 1 calc R . .
H34C H 0.8960 0.4242 0.1416 0.096 Uiso 1 1 calc R . .
C25A C 0.7467(9) 0.8472(12) 0.1768(7) 0.025(2) Uani 0.50 1 d P C 1
S1A S 0.63553(12) 1.00252(16) 0.07518(10) 0.0304(3) Uani 0.50 1 d P C 1
S1B S 0.7577(3) 0.8185(3) 0.1954(2) 0.0266(5) Uani 0.50 1 d P C 2
C25B C 0.6670(5) 0.9791(9) 0.0962(5) 0.056(3) Uani 0.50 1 d P C 2

loop_
_atom_site_aniso_label
_atom_site_aniso_U_11
_atom_site_aniso_U_22
_atom_site_aniso_U_33
_atom_site_aniso_U_23
_atom_site_aniso_U_13
_atom_site_aniso_U_12
N1 0.0250(8) 0.0209(8) 0.0218(8) 0.0024(6) 0.0080(6) -0.0033(6)
O1 0.0324(7) 0.0251(7) 0.0242(7) -0.0002(5) 0.0055(6) -0.0020(5)
N2 0.0254(8) 0.0175(7) 0.0256(8) 0.0009(6) 0.0087(6) -0.0014(6)
C1 0.0272(9) 0.0170(9) 0.0262(10) -0.0007(7) 0.0108(8) 0.0013(7)
C4 0.0361(10) 0.0216(9) 0.0208(9) -0.0026(7) 0.0110(7) -0.0072(8)
C5 0.0373(11) 0.0281(10) 0.0246(10) -0.0063(8) 0.0141(8) -0.0105(8)
C20 0.0428(11) 0.0232(10) 0.0270(10) -0.0013(8) 0.0025(8) -0.0032(8)
C2 0.0238(9) 0.0185(9) 0.0253(9) -0.0002(7) 0.0088(7) -0.0010(7)
C21 0.0436(11) 0.0222(10) 0.0209(9) -0.0029(7) 0.0072(8) -0.0088(8)
C29 0.0243(9) 0.0244(10) 0.0298(10) -0.0024(8) 0.0073(7) 0.0006(7)
C27 0.0356(10) 0.0205(10) 0.0298(10) 0.0047(8) 0.0058(8) -0.0027(8)
C6 0.0458(12) 0.0372(12) 0.0242(10) -0.0119(8) 0.0173(9) -0.0217(9)
C15 0.0620(14) 0.0390(12) 0.0243(11) -0.0102(9) 0.0198(9) -0.0285(11)
C26 0.0253(9) 0.0226(9) 0.0231(9) 0.0019(7) 0.0047(7) -0.0047(7)
C16 0.0612(14) 0.0256(10) 0.0203(10) -0.0032(8) 0.0086(9) -0.0176(9)
C19 0.0526(13) 0.0240(11) 0.0387(12) -0.0022(9) -0.0046(10) 0.0015(9)
C8 0.0376(12) 0.0613(16) 0.0452(13) -0.0235(12) 0.0230(10) -0.0202(11)
C28 0.0326(10) 0.0193(9) 0.0356(11) -0.0019(8) 0.0081(8) 0.0023(8)
C3 0.0215(8) 0.0220(9) 0.0237(9) 0.0038(7) 0.0070(7) -0.0015(7)
C22 0.0236(9) 0.0205(9) 0.0255(10) 0.0020(7) 0.0092(7) -0.0052(7)
C24 0.0364(11) 0.0403(12) 0.0293(11) -0.0003(9) 0.0087(8) -0.0100(9)
C23 0.0528(13) 0.0271(11) 0.0318(11) -0.0045(8) 0.0117(9) -0.0067(9)
C7 0.0481(13) 0.0561(15) 0.0362(12) -0.0286(11) 0.0278(10) -0.0334(11)
C18 0.0831(19) 0.0209(11) 0.0341(13) 0.0052(9) -0.0066(12) -0.0034(11)
C14 0.092(2) 0.0506(15) 0.0296(12) -0.0093(10) 0.0259(12) -0.0444(14)
C17 0.0841(19) 0.0295(12) 0.0268(12) 0.0028(9) 0.0068(11) -0.0195(12)
C12 0.0692(17) 0.0723(19) 0.0378(13) -0.0296(13) 0.0340(12) -0.0489(15)
C13 0.091(2) 0.084(2) 0.0394(14) -0.0284(14) 0.0410(14) -0.0672(18)
C9 0.0377(13) 0.094(2) 0.0595(16) -0.0395(15) 0.0244(12) -0.0258(13)
C11 0.0673(19) 0.122(3) 0.0581(18) -0.0556(19) 0.0467(16) -0.072(2)
C10 0.0492(17) 0.131(3) 0.072(2) -0.054(2) 0.0381(16) -0.0471(19)
O4 0.0448(9) 0.0531(10) 0.0466(10) 0.0122(8) 0.0146(7) 0.0068(8)
C30 0.0309(10) 0.0268(10) 0.0266(10) 0.0020(8) 0.0089(8) -0.0059(8)
C31 0.0369(11) 0.0270(10) 0.0381(11) -0.0042(8) 0.0184(9) 0.0007(8)
C32 0.0427(12) 0.0381(12) 0.0329(12) -0.0009(9) 0.0083(9) 0.0054(10)
C33 0.0456(13) 0.0459(15) 0.0580(16) -0.0035(11) 0.0097(11) 0.0083(11)
C34 0.0584(16) 0.083(2) 0.0530(16) 0.0262(14) 0.0234(13) 0.0198(14)
C25A 0.025(4) 0.030(5) 0.024(6) 0.005(3) 0.012(4) -0.005(3)
S1A 0.0399(10) 0.0230(6) 0.0304(9) -0.0060(6) 0.0155(7) -0.0034(6)
S1B 0.0265(8) 0.0313(13) 0.0180(12) 0.0055(7) 0.0033(8) -0.0063(8)
C25B 0.048(5) 0.064(6) 0.046(4) 0.012(3) 0.006(3) -0.011(4)

loop_
_atom_type_symbol
_atom_type_description
_atom_type_scat_dispersion_real
_atom_type_scat_dispersion_imag
_atom_type_scat_source
C C 0.0033 0.0016 'International Tables Vol C Tables 4.2.6.8 and 6.1.1.4'
H H 0.0000 0.0000 'International Tables Vol C Tables 4.2.6.8 and 6.1.1.4'
N N 0.0061 0.0033 'International Tables Vol C Tables 4.2.6.8 and 6.1.1.4'
O O 0.0106 0.0060 'International Tables Vol C Tables 4.2.6.8 and 6.1.1.4'
S S 0.1246 0.1234 'International Tables Vol C Tables 4.2.6.8 and 6.1.1.4'

loop_
_geom_angle_atom_site_label_1
_geom_angle_atom_site_label_2
_geom_angle_atom_site_label_3
_geom_angle
C1 N1 C4 132.71(15)
C1 N1 C3 95.84(13)
C4 N1 C3 129.13(14)
C26 N2 C29 109.63(15)
C26 N2 C2 122.90(15)
C29 N2 C2 127.29(15)
O1 C1 N1 131.95(16)
O1 C1 C2 136.51(16)
N1 C1 C2 91.48(13)
C5 C4 N1 118.38(16)
C5 C4 C21 122.12(17)
N1 C4 C21 119.48(16)
C4 C5 C6 121.46(19)
C4 C5 H5A 119.3
C6 C5 H5A 119.3
C19 C20 C21 120.7(2)
C19 C20 H20A 119.6
C21 C20 H20A 119.6
N2 C2 C1 121.21(15)
N2 C2 C3 118.18(14)
C1 C2 C3 85.61(12)
N2 C2 H2A 109.9
C1 C2 H2A 109.9
C3 C2 H2A 109.9
C20 C21 C16 120.27(18)
C20 C21 C4 122.16(17)
C16 C21 C4 117.57(18)
C28 C29 N2 106.89(16)
C28 C29 C31 129.48(17)
N2 C29 C31 123.61(16)
C26 C27 C28 108.43(16)
C26 C27 H27A 125.8
C28 C27 H27A 125.8
C15 C6 C5 118.67(19)
C15 C6 C7 120.87(19)
C5 C6 C7 120.5(2)
C6 C15 C14 117.9(2)
C6 C15 C16 120.20(18)
C14 C15 C16 121.9(2)
C27 C26 N2 106.85(16)
C27 C26 C30 130.40(17)
N2 C26 C30 122.71(16)
C17 C16 C21 117.0(2)
C17 C16 C15 123.1(2)
C21 C16 C15 119.93(19)
C20 C19 C18 119.5(2)
C20 C19 H19A 120.3
C18 C19 H19A 120.3
C9 C8 C7 121.2(2)
C9 C8 H8A 119.4
C7 C8 H8A 119.4
C29 C28 C27 108.19(17)
C29 C28 H28A 125.9
C27 C28 H28A 125.9
N1 C3 C22 114.84(15)
N1 C3 C2 86.85(12)
C22 C3 C2 115.06(14)
N1 C3 H3A 112.6
C22 C3 H3A 112.6
C2 C3 H3A 112.6
C25B C22 C25A 100.8(7)
C25B C22 C3 132.0(4)
C25A C22 C3 127.1(6)
C25B C22 S1A 13.8(4)
C25A C22 S1A 112.8(6)
C3 C22 S1A 119.61(14)
C25B C22 S1B 108.4(4)
C25A C22 S1B 8.2(7)
C3 C22 S1B 119.46(19)
S1A C22 S1B 119.80(18)
C23 C24 C25A 105.1(3)
C23 C24 S1B 119.58(19)
C25A C24 S1B 14.9(3)
C23 C24 H24A 127.4
C25A C24 H24A 127.4
S1B C24 H24A 112.9
C24 C23 C25B 102.2(3)
C24 C23 S1A 120.36(18)
C25B C23 S1A 19.5(3)
C24 C23 H23A 119.8
C25B C23 H23A 137.3
S1A C23 H23A 119.8
C8 C7 C12 117.6(2)
C8 C7 C6 123.50(19)
C12 C7 C6 118.9(2)
C17 C18 C19 120.9(2)
C17 C18 H18A 119.6
C19 C18 H18A 119.6
C13 C14 C15 121.1(3)
C13 C14 H14A 119.5
C15 C14 H14A 119.5
C18 C17 C16 121.7(2)
C18 C17 H17A 119.2
C16 C17 H17A 119.2
C7 C12 C13 118.9(2)
C7 C12 C11 119.8(3)
C13 C12 C11 121.3(3)
C14 C13 C12 122.3(2)
C14 C13 H13A 118.8
C12 C13 H13A 118.8
C8 C9 C10 121.0(3)
C8 C9 H9A 119.5
C10 C9 H9A 119.5
C10 C11 C12 121.1(3)
C10 C11 H11A 119.4
C12 C11 H11A 119.4
C11 C10 C9 119.3(3)
C11 C10 H10A 120.3
C9 C10 H10A 120.3
C26 C30 H30A 109.5
C26 C30 H30B 109.5
H30A C30 H30B 109.5
C26 C30 H30C 109.5
H30A C30 H30C 109.5
H30B C30 H30C 109.5
C29 C31 H31A 109.5
C29 C31 H31B 109.5
H31A C31 H31B 109.5
C29 C31 H31C 109.5
H31A C31 H31C 109.5
H31B C31 H31C 109.5
O4 C32 C34 120.9(2)
O4 C32 C33 121.6(2)
C34 C32 C33 117.5(2)
C32 C33 H33A 109.5
C32 C33 H33B 109.5
H33A C33 H33B 109.5
C32 C33 H33C 109.5
H33A C33 H33C 109.5
H33B C33 H33C 109.5
C32 C34 H34A 109.5
C32 C34 H34B 109.5
H34A C34 H34B 109.5
C32 C34 H34C 109.5
H34A C34 H34C 109.5
H34B C34 H34C 109.5
C22 C25A C24 111.3(7)
C23 S1A C22 90.16(13)
C24 S1B C22 89.61(15)
C22 C25B C23 119.7(6)

loop_
_geom_bond_atom_site_label_1
_geom_bond_atom_site_label_2
_geom_bond_distance
N1 C1 1.369(2)
N1 C4 1.426(2)
N1 C3 1.473(2)
O1 C1 1.205(2)
N2 C26 1.389(2)
N2 C29 1.391(2)
N2 C2 1.431(2)
C1 C2 1.542(2)
C4 C5 1.357(3)
C4 C21 1.429(3)
C5 C6 1.423(3)
C5 H5A 0.9300
C20 C19 1.371(3)
C20 C21 1.405(3)
C20 H20A 0.9300
C2 C3 1.563(2)
C2 H2A 0.9800
C21 C16 1.420(3)
C29 C28 1.361(3)
C29 C31 1.487(3)
C27 C26 1.360(3)
C27 C28 1.417(3)
C27 H27A 0.9300
C6 C15 1.399(3)
C6 C7 1.457(3)
C15 C14 1.439(3)
C15 C16 1.447(3)
C26 C30 1.492(3)
C16 C17 1.413(3)
C19 C18 1.395(3)
C19 H19A 0.9300
C8 C9 1.376(3)
C8 C7 1.405(3)
C8 H8A 0.9300
C28 H28A 0.9300
C3 C22 1.485(2)
C3 H3A 0.9800
C22 C25B 1.296(9)
C22 C25A 1.366(11)
C22 S1A 1.719(2)
C22 S1B 1.738(3)
C24 C23 1.341(3)
C24 C25A 1.533(16)
C24 S1B 1.660(5)
C24 H24A 0.9300
C23 C25B 1.457(10)
C23 S1A 1.643(3)
C23 H23A 0.9300
C7 C12 1.406(3)
C18 C17 1.363(4)
C18 H18A 0.9300
C14 C13 1.357(4)
C14 H14A 0.9300
C17 H17A 0.9300
C12 C13 1.412(4)
C12 C11 1.417(4)
C13 H13A 0.9300
C9 C10 1.386(4)
C9 H9A 0.9300
C11 C10 1.357(5)
C11 H11A 0.9300
C10 H10A 0.9300
O4 C32 1.209(2)
C30 H30A 0.9600
C30 H30B 0.9600
C30 H30C 0.9600
C31 H31A 0.9600
C31 H31B 0.9600
C31 H31C 0.9600
C32 C34 1.472(3)
C32 C33 1.500(3)
C33 H33A 0.9600
C33 H33B 0.9600
C33 H33C 0.9600
C34 H34A 0.9600
C34 H34B 0.9600
C34 H34C 0.9600
